data_4118808
loop_
_publ_author_name
'Pei-Qin Liao'
'Dong-Dong Zhou'
'Ai-Xin Zhu'
'Lu Jiang'
'Rui-Biao Lin'
'Jie-Peng Zhang'
'Xiao-Ming Chen'

_publ_section_title
;
 Strong and Dynamic CO2 Sorption in a Flexible Porous Framework Possessing
 Guest Chelating Claws
;
_journal_name_full 'Journal of the American Chemical Society'
_journal_page_first 17380
_journal_page_last 17383
_journal_paper_doi 10.1021/ja3073512
_journal_volume 134
_journal_year 2012
_chemical_formula_sum 'C16.8 H16 N12 O5.6 Zn2'
_chemical_formula_weight 606.36
_chemical_name_systematic
; 
 ? 
;
_space_group_IT_number 14
_symmetry_cell_setting monoclinic
_symmetry_space_group_name_Hall '-P 2yn'
_symmetry_space_group_name_H-M 'P 1 21/n 1'
_atom_sites_solution_hydrogens geom
_atom_sites_solution_primary direct
_atom_sites_solution_secondary difmap
_audit_creation_method SHELXL-97
_cell_angle_alpha 90.00
_cell_angle_beta 94.445(6)
_cell_angle_gamma 90.00
_cell_formula_units_Z 4
_cell_length_a 10.877(5)
_cell_length_b 12.829(6)
_cell_length_c 16.881(8)
_cell_measurement_temperature 195(2)
_cell_volume 2348.5(19)
_computing_structure_refinement 'SHELXL-97 (Sheldrick, 1997)'
_computing_structure_solution 'SHELXS-97 (Sheldrick, 1990)'
_diffrn_ambient_temperature 195(2)
_diffrn_measured_fraction_theta_full 0.996
_diffrn_measured_fraction_theta_max 0.996
_diffrn_measurement_device_type CCD
_diffrn_measurement_method '/w scan'
_diffrn_radiation_monochromator graphite
_diffrn_radiation_source 'fine-focus sealed tube'
_diffrn_radiation_type MoK\a
_diffrn_radiation_wavelength 0.71073
_diffrn_reflns_av_R_equivalents 0.0493
_diffrn_reflns_av_sigmaI/netI 0.0452
_diffrn_reflns_limit_h_max 13
_diffrn_reflns_limit_h_min -13
_diffrn_reflns_limit_k_max 15
_diffrn_reflns_limit_k_min -15
_diffrn_reflns_limit_l_max 20
_diffrn_reflns_limit_l_min -20
_diffrn_reflns_number 20140
_diffrn_reflns_theta_full 26.00
_diffrn_reflns_theta_max 26.00
_diffrn_reflns_theta_min 2.00
_exptl_absorpt_coefficient_mu 2.102
_exptl_absorpt_correction_T_max 0.6216
_exptl_absorpt_correction_T_min 0.5712
_exptl_absorpt_correction_type multi-scan
_exptl_absorpt_process_details SADABS
_exptl_crystal_colour colorless
_exptl_crystal_density_diffrn 1.715
_exptl_crystal_description block
_exptl_crystal_F_000 1222
_exptl_crystal_size_max 0.30
_exptl_crystal_size_mid 0.26
_exptl_crystal_size_min 0.25
_refine_diff_density_max 0.704
_refine_diff_density_min -0.700
_refine_diff_density_rms 0.099
_refine_ls_extinction_method none
_refine_ls_goodness_of_fit_ref 1.062
_refine_ls_hydrogen_treatment constr
_refine_ls_matrix_type full
_refine_ls_number_parameters 340
_refine_ls_number_reflns 4597
_refine_ls_number_restraints 10
_refine_ls_restrained_S_all 1.070
_refine_ls_R_factor_all 0.0523
_refine_ls_R_factor_gt 0.0447
_refine_ls_shift/su_max 0.001
_refine_ls_shift/su_mean 0.000
_refine_ls_structure_factor_coef Fsqd
_refine_ls_weighting_details 'calc w=1/[\s^2^(Fo^2^)+(0.0522P)^2^+6.0859P] where P=(Fo^2^+2Fc^2^)/3'
_refine_ls_weighting_scheme calc
_refine_ls_wR_factor_gt 0.1221
_refine_ls_wR_factor_ref 0.1275
_reflns_number_gt 3934
_reflns_number_total 4597
_reflns_threshold_expression >2sigma(I)
_cod_data_source_file ja3073512_si_002_7.cif
_cod_data_source_block 1_2.8CO2
_cod_original_cell_volume 2348.4(19)
_cod_original_formula_sum 'C16.80 H16 N12 O5.60 Zn2'
_cod_database_code 4118808

loop_
_symmetry_equiv_pos_as_xyz
'x, y, z'
'-x+1/2, y+1/2, -z+1/2'
'-x, -y, -z'
'x-1/2, -y-1/2, z-1/2'

loop_
_atom_site_label
_atom_site_type_symbol
_atom_site_fract_x
_atom_site_fract_y
_atom_site_fract_z
_atom_site_U_iso_or_equiv
_atom_site_adp_type
_atom_site_occupancy
_atom_site_symmetry_multiplicity
_atom_site_calc_flag
_atom_site_refinement_flags
_atom_site_disorder_assembly
_atom_site_disorder_group
Zn1 Zn 0.72393(4) 0.72686(4) 0.59466(3) 0.02880(15) Uani 1 1 d . . .
Zn2 Zn 0.20527(4) 0.73983(3) 0.45509(3) 0.02592(14) Uani 1 1 d . . .
N1 N 0.8758(3) 0.7909(3) 0.5554(2) 0.0370(8) Uani 1 1 d . . .
N2 N 1.0588(4) 0.8696(3) 0.5525(3) 0.0505(11) Uani 1 1 d . . .
N3 N 1.0528(3) 0.7852(3) 0.5013(2) 0.0334(8) Uani 1 1 d . . .
N4 N 0.7530(3) 0.5839(3) 0.55044(19) 0.0288(7) Uani 1 1 d . . .
N5 N 0.8582(3) 0.4674(3) 0.48426(19) 0.0284(7) Uani 1 1 d . . .
N6 N 0.7851(3) 0.4155(3) 0.53550(19) 0.0291(7) Uani 1 1 d . . .
N7 N 0.5641(3) 0.7822(3) 0.5480(2) 0.0306(7) Uani 1 1 d . . .
N8 N 0.5645(3) 0.8457(3) 0.4810(2) 0.0345(8) Uani 1 1 d . . .
N9 N 0.3724(3) 0.7907(3) 0.49575(19) 0.0284(7) Uani 1 1 d . . .
N10 N 0.2292(3) 0.7835(3) 0.34258(19) 0.0288(7) Uani 1 1 d . . .
N11 N 0.3286(3) 0.8552(3) 0.2450(2) 0.0390(9) Uani 1 1 d . . .
N12 N 0.2383(3) 0.7872(3) 0.2128(2) 0.0354(8) Uani 1 1 d . . .
C1 C 0.0824(4) 0.6663(4) 0.2630(3) 0.0414(11) Uani 1 1 d . . .
H1A H 0.0666 0.6484 0.2067 0.062 Uiso 1 1 calc R . .
H1B H 0.0068 0.6939 0.2832 0.062 Uiso 1 1 calc R . .
H1C H 0.1085 0.6037 0.2931 0.062 Uiso 1 1 calc R . .
C2 C 0.1816(4) 0.7466(3) 0.2723(2) 0.0300(9) Uani 1 1 d . . .
C3 C 0.3201(4) 0.8490(3) 0.3220(2) 0.0308(9) Uani 1 1 d . . .
C4 C 0.4025(4) 0.9102(4) 0.3812(3) 0.0387(10) Uani 1 1 d . . .
H4A H 0.4743 0.9364 0.3544 0.046 Uiso 1 1 calc R . .
H4B H 0.3564 0.9714 0.3988 0.046 Uiso 1 1 calc R . .
C5 C 0.4482(4) 0.8485(3) 0.4524(2) 0.0311(9) Uani 1 1 d . . .
C6 C 0.4490(4) 0.7512(3) 0.5548(2) 0.0283(8) Uani 1 1 d . . .
C7 C 0.4072(4) 0.6825(4) 0.6187(3) 0.0396(10) Uani 1 1 d . . .
H7A H 0.4777 0.6652 0.6561 0.059 Uiso 1 1 calc R . .
H7B H 0.3720 0.6183 0.5951 0.059 Uiso 1 1 calc R . .
H7C H 0.3445 0.7189 0.6469 0.059 Uiso 1 1 calc R . .
C8 C 0.9137(6) 0.9484(6) 0.6418(5) 0.099(3) Uani 1 1 d . . .
H8A H 0.9836 0.9946 0.6562 0.149 Uiso 1 1 calc R . .
H8B H 0.8894 0.9126 0.6895 0.149 Uiso 1 1 calc R . .
H8C H 0.8441 0.9895 0.6185 0.149 Uiso 1 1 calc R . .
C9 C 0.9498(4) 0.8701(4) 0.5832(3) 0.0514(13) Uani 1 1 d . . .
C10 C 0.9434(4) 0.7412(3) 0.5040(3) 0.0297(8) Uani 1 1 d . . .
C11 C 0.8965(4) 0.6524(3) 0.4525(2) 0.0290(8) Uani 1 1 d . . .
H11A H 0.9664 0.6228 0.4256 0.035 Uiso 1 1 calc R . .
H11B H 0.8361 0.6799 0.4108 0.035 Uiso 1 1 calc R . .
C12 C 0.8365(3) 0.5662(3) 0.4958(2) 0.0267(8) Uani 1 1 d . . .
C13 C 0.7242(4) 0.4871(3) 0.5732(2) 0.0311(9) Uani 1 1 d . . .
C14 C 0.6325(5) 0.4626(4) 0.6323(3) 0.0474(12) Uani 1 1 d . . .
H14A H 0.6301 0.3871 0.6409 0.071 Uiso 1 1 calc R . .
H14B H 0.5507 0.4869 0.6120 0.071 Uiso 1 1 calc R . .
H14C H 0.6567 0.4976 0.6827 0.071 Uiso 1 1 calc R . .
O1 O 0.8178(5) 0.9094(4) 0.3804(4) 0.0998(17) Uani 1 1 d D . .
C15 C 0.7462(8) 0.9746(7) 0.3799(5) 0.065(2) Uani 0.815(9) 1 d P A 1
O2 O 0.6773(5) 1.0399(5) 0.3790(5) 0.091(2) Uani 0.815(9) 1 d P A 1
O2' O 0.775(2) 0.9960(18) 0.4971(11) 0.076(8) Uiso 0.185(9) 1 d PD A 2
C15' C 0.798(4) 0.955(3) 0.4384(14) 0.070(10) Uiso 0.185(9) 1 d PD A 2
C16 C 0.5863(7) 0.8946(6) 0.1851(5) 0.076(2) Uani 1 1 d . . .
O3 O 0.5849(7) 0.9755(5) 0.1993(4) 0.116(2) Uani 1 1 d . . .
O4 O 0.5939(6) 0.8097(6) 0.1707(5) 0.143(3) Uani 1 1 d D . .
O5 O 0.6503(19) 0.5470(16) 0.2760(10) 0.277(8) Uiso 0.80 1 d PD . .
O6 O 0.610(4) 0.7137(17) 0.3156(12) 0.246(16) Uiso 0.35 1 d PD B 1
C17 C 0.629(6) 0.633(2) 0.2902(16) 0.20(2) Uiso 0.35 1 d PD B 1
O6' O 0.7604(19) 0.6987(15) 0.2672(13) 0.190(8) Uiso 0.45 1 d PD B 2
C17' C 0.704(4) 0.623(2) 0.2673(17) 0.190(15) Uiso 0.45 1 d PD B 2

loop_
_atom_site_aniso_label
_atom_site_aniso_U_11
_atom_site_aniso_U_22
_atom_site_aniso_U_33
_atom_site_aniso_U_23
_atom_site_aniso_U_13
_atom_site_aniso_U_12
Zn1 0.0182(2) 0.0413(3) 0.0271(3) -0.00511(18) 0.00309(18) 0.00176(18)
Zn2 0.0182(2) 0.0332(3) 0.0268(3) 0.00236(17) 0.00444(17) -0.00313(17)
N1 0.0213(17) 0.042(2) 0.049(2) -0.0120(17) 0.0088(15) -0.0036(14)
N2 0.030(2) 0.050(2) 0.074(3) -0.027(2) 0.0162(19) -0.0092(17)
N3 0.0222(17) 0.0356(19) 0.044(2) -0.0073(15) 0.0102(15) -0.0030(14)
N4 0.0231(16) 0.0366(18) 0.0274(16) 0.0008(14) 0.0065(13) 0.0014(13)
N5 0.0229(17) 0.0346(18) 0.0286(17) -0.0003(13) 0.0079(13) -0.0038(13)
N6 0.0218(16) 0.0328(17) 0.0335(18) 0.0027(14) 0.0067(13) -0.0023(13)
N7 0.0195(17) 0.0436(19) 0.0286(17) 0.0016(14) 0.0026(13) -0.0010(14)
N8 0.0241(17) 0.049(2) 0.0303(18) 0.0047(15) 0.0004(14) -0.0063(15)
N9 0.0211(16) 0.0361(18) 0.0283(17) 0.0016(14) 0.0038(13) -0.0037(13)
N10 0.0238(17) 0.0367(18) 0.0258(16) 0.0052(13) 0.0007(13) -0.0055(13)
N11 0.0264(18) 0.058(2) 0.0322(18) 0.0104(17) -0.0003(15) -0.0144(16)
N12 0.0270(18) 0.052(2) 0.0268(17) 0.0070(15) 0.0009(14) -0.0090(16)
C1 0.039(2) 0.053(3) 0.032(2) 0.0054(19) -0.0019(18) -0.017(2)
C2 0.023(2) 0.038(2) 0.029(2) 0.0060(16) 0.0012(16) -0.0025(16)
C3 0.025(2) 0.037(2) 0.030(2) 0.0085(16) -0.0007(16) -0.0059(16)
C4 0.030(2) 0.047(3) 0.037(2) 0.0110(19) -0.0060(18) -0.0162(19)
C5 0.025(2) 0.037(2) 0.031(2) 0.0017(17) 0.0020(16) -0.0077(16)
C6 0.023(2) 0.035(2) 0.0271(19) -0.0004(15) 0.0041(15) -0.0004(15)
C7 0.027(2) 0.056(3) 0.036(2) 0.011(2) 0.0011(17) -0.0050(19)
C8 0.055(4) 0.102(5) 0.148(7) -0.087(5) 0.048(4) -0.027(4)
C9 0.034(3) 0.053(3) 0.069(3) -0.030(3) 0.014(2) -0.007(2)
C10 0.0198(19) 0.035(2) 0.035(2) -0.0005(16) 0.0063(16) 0.0002(15)
C11 0.025(2) 0.035(2) 0.0271(19) 0.0011(16) 0.0046(15) -0.0036(16)
C12 0.0211(19) 0.036(2) 0.0232(18) -0.0012(15) 0.0010(14) -0.0033(15)
C13 0.024(2) 0.039(2) 0.030(2) 0.0022(17) 0.0074(16) 0.0009(16)
C14 0.047(3) 0.042(3) 0.058(3) 0.009(2) 0.033(2) 0.005(2)
O1 0.090(4) 0.075(3) 0.140(5) 0.001(3) 0.041(4) 0.002(3)
C15 0.053(5) 0.066(5) 0.074(5) -0.007(4) 0.006(4) -0.014(4)
O2 0.056(4) 0.072(4) 0.145(6) -0.017(4) 0.001(4) -0.007(3)
C16 0.076(5) 0.056(4) 0.101(5) -0.022(4) 0.033(4) -0.008(3)
O3 0.148(6) 0.096(4) 0.109(4) -0.001(4) 0.056(4) 0.015(4)
O4 0.104(5) 0.095(5) 0.237(9) 0.001(5) 0.056(5) 0.001(4)

loop_
_atom_type_symbol
_atom_type_description
_atom_type_scat_dispersion_real
_atom_type_scat_dispersion_imag
_atom_type_scat_source
C C 0.0033 0.0016 'International Tables Vol C Tables 4.2.6.8 and 6.1.1.4'
H H 0.0000 0.0000 'International Tables Vol C Tables 4.2.6.8 and 6.1.1.4'
N N 0.0061 0.0033 'International Tables Vol C Tables 4.2.6.8 and 6.1.1.4'
O O 0.0106 0.0060 'International Tables Vol C Tables 4.2.6.8 and 6.1.1.4'
Zn Zn 0.2839 1.4301 'International Tables Vol C Tables 4.2.6.8 and 6.1.1.4'

loop_
_geom_angle_atom_site_label_1
_geom_angle_atom_site_label_2
_geom_angle_atom_site_label_3
_geom_angle
_geom_angle_site_symmetry_1
_geom_angle_site_symmetry_3
N7 Zn1 N12 115.28(14) . 4_676
N7 Zn1 N1 116.23(15) . .
N12 Zn1 N1 111.40(16) 4_676 .
N7 Zn1 N4 109.68(14) . .
N12 Zn1 N4 106.57(14) 4_676 .
N1 Zn1 N4 95.38(14) . .
N3 Zn2 N6 107.62(14) 1_455 3_666
N3 Zn2 N9 122.47(15) 1_455 .
N6 Zn2 N9 104.88(14) 3_666 .
N3 Zn2 N10 117.64(15) 1_455 .
N6 Zn2 N10 109.96(14) 3_666 .
N9 Zn2 N10 93.00(13) . .
C10 N1 C9 103.8(4) . .
C10 N1 Zn1 121.8(3) . .
C9 N1 Zn1 132.5(3) . .
C9 N2 N3 104.4(4) . .
C10 N3 N2 108.1(3) . .
C10 N3 Zn2 132.4(3) . 1_655
N2 N3 Zn2 118.5(3) . 1_655
C13 N4 C12 102.8(3) . .
C13 N4 Zn1 133.5(3) . .
C12 N4 Zn1 122.3(3) . .
C12 N5 N6 104.7(3) . .
C13 N6 N5 107.4(3) . .
C13 N6 Zn2 132.7(3) . 3_666
N5 N6 Zn2 119.8(2) . 3_666
C6 N7 N8 107.9(3) . .
C6 N7 Zn1 131.5(3) . .
N8 N7 Zn1 118.3(2) . .
C5 N8 N7 104.5(3) . .
C6 N9 C5 103.7(3) . .
C6 N9 Zn2 128.6(3) . .
C5 N9 Zn2 124.3(3) . .
C2 N10 C3 103.2(3) . .
C2 N10 Zn2 131.7(3) . .
C3 N10 Zn2 124.1(3) . .
C3 N11 N12 104.3(3) . .
C2 N12 N11 107.8(3) . .
C2 N12 Zn1 135.8(3) . 4_575
N11 N12 Zn1 116.5(3) . 4_575
C2 C1 H1A 109.5 . .
C2 C1 H1B 109.5 . .
H1A C1 H1B 109.5 . .
C2 C1 H1C 109.5 . .
H1A C1 H1C 109.5 . .
H1B C1 H1C 109.5 . .
N12 C2 N10 111.2(4) . .
N12 C2 C1 124.6(4) . .
N10 C2 C1 124.2(4) . .
N11 C3 N10 113.5(4) . .
N11 C3 C4 122.7(4) . .
N10 C3 C4 123.8(4) . .
C5 C4 C3 113.6(3) . .
C5 C4 H4A 108.8 . .
C3 C4 H4A 108.8 . .
C5 C4 H4B 108.8 . .
C3 C4 H4B 108.8 . .
H4A C4 H4B 107.7 . .
N8 C5 N9 113.0(4) . .
N8 C5 C4 124.0(4) . .
N9 C5 C4 123.0(4) . .
N7 C6 N9 110.9(3) . .
N7 C6 C7 125.6(4) . .
N9 C6 C7 123.5(4) . .
C6 C7 H7A 109.5 . .
C6 C7 H7B 109.5 . .
H7A C7 H7B 109.5 . .
C6 C7 H7C 109.5 . .
H7A C7 H7C 109.5 . .
H7B C7 H7C 109.5 . .
C9 C8 H8A 109.5 . .
C9 C8 H8B 109.5 . .
H8A C8 H8B 109.5 . .
C9 C8 H8C 109.5 . .
H8A C8 H8C 109.5 . .
H8B C8 H8C 109.5 . .
N2 C9 N1 112.6(4) . .
N2 C9 C8 123.6(5) . .
N1 C9 C8 123.8(4) . .
N3 C10 N1 111.1(4) . .
N3 C10 C11 124.8(4) . .
N1 C10 C11 123.9(4) . .
C10 C11 C12 114.7(3) . .
C10 C11 H11A 108.6 . .
C12 C11 H11A 108.6 . .
C10 C11 H11B 108.6 . .
C12 C11 H11B 108.6 . .
H11A C11 H11B 107.6 . .
N5 C12 N4 113.6(3) . .
N5 C12 C11 123.4(3) . .
N4 C12 C11 123.0(4) . .
N6 C13 N4 111.6(3) . .
N6 C13 C14 123.9(4) . .
N4 C13 C14 124.5(4) . .
C13 C14 H14A 109.5 . .
C13 C14 H14B 109.5 . .
H14A C14 H14B 109.5 . .
C13 C14 H14C 109.5 . .
H14A C14 H14C 109.5 . .
H14B C14 H14C 109.5 . .
C15 O1 C15' 58(2) . .
O2 C15 O1 178.8(9) . .
O2' C15' O1 177(4) . .
O3 C16 O4 176.6(10) . .
C17' O5 C17 48(3) . .
O6 C17 O5 170(3) . .
O6' C17' O5 173(3) . .

loop_
_geom_bond_atom_site_label_1
_geom_bond_atom_site_label_2
_geom_bond_distance
_geom_bond_site_symmetry_2
Zn1 N7 1.984(3) .
Zn1 N12 1.996(4) 4_676
Zn1 N1 2.003(4) .
Zn1 N4 2.015(3) .
Zn2 N3 1.974(3) 1_455
Zn2 N6 2.001(3) 3_666
Zn2 N9 2.002(3) .
Zn2 N10 2.016(3) .
N1 C10 1.342(5) .
N1 C9 1.358(6) .
N2 C9 1.330(6) .
N2 N3 1.384(5) .
N3 C10 1.321(5) .
N3 Zn2 1.974(3) 1_655
N4 C13 1.343(5) .
N4 C12 1.363(5) .
N5 C12 1.307(5) .
N5 N6 1.389(4) .
N6 C13 1.324(5) .
N6 Zn2 2.001(3) 3_666
N7 C6 1.327(5) .
N7 N8 1.394(5) .
N8 C5 1.319(5) .
N9 C6 1.347(5) .
N9 C5 1.363(5) .
N10 C2 1.344(5) .
N10 C3 1.363(5) .
N11 C3 1.312(5) .
N11 N12 1.392(5) .
N12 C2 1.325(5) .
N12 Zn1 1.996(4) 4_575
C1 C2 1.492(6) .
C1 H1A 0.9800 .
C1 H1B 0.9800 .
C1 H1C 0.9800 .
C3 C4 1.510(6) .
C4 C5 1.492(6) .
C4 H4A 0.9900 .
C4 H4B 0.9900 .
C6 C7 1.491(6) .
C7 H7A 0.9800 .
C7 H7B 0.9800 .
C7 H7C 0.9800 .
C8 C9 1.483(7) .
C8 H8A 0.9800 .
C8 H8B 0.9800 .
C8 H8C 0.9800 .
C10 C11 1.499(6) .
C11 C12 1.503(5) .
C11 H11A 0.9900 .
C11 H11B 0.9900 .
C13 C14 1.499(5) .
C14 H14A 0.9800 .
C14 H14B 0.9800 .
C14 H14C 0.9800 .
O1 C15 1.143(10) .
O1 C15' 1.174(10) .
C15 O2 1.124(10) .
O2' C15' 1.166(10) .
C16 O3 1.066(8) .
C16 O4 1.120(9) .
O5 C17' 1.151(2) .
O5 C17 1.151(2) .
O6 C17 1.151(2) .
O6' C17' 1.151(2) .
